data_4100562
_journal_name_full 'Journal of the American Chemical Society'
_journal_year 2005
_chemical_formula_sum 'C27 H29 Br Cl N O3 S2'
_chemical_formula_weight 594.99
_space_group_IT_number 19
_symmetry_cell_setting orthorhombic
_symmetry_space_group_name_Hall 'P 2ac 2ab'
_symmetry_space_group_name_H-M 'P 21 21 21'
_cell_angle_alpha 90.00
_cell_angle_beta 90.00
_cell_angle_gamma 90.00
_cell_formula_units_Z 4
_cell_length_a 6.7184(13)
_cell_length_b 17.702(4)
_cell_length_c 22.591(5)
_cell_measurement_temperature 293(2)
_cell_volume 2686.8(9)
_diffrn_ambient_temperature 293(2)
_exptl_crystal_density_diffrn 1.471
_cod_depositor_comments
;
The following automatic conversions were performed:
'_symmetry_cell_setting' value 'Orthorhombic' changed to 'orthorhombic'
according to '/home/saulius/struct/CIF-dictionaries/cif_core.dic'
dictionary named 'cif_core.dic' version 2.4.1 from 2010-06-29.

Automatic conversion script
Id: cif_fix_enum 1527 2010-12-29 10:47:43Z saulius 
;
_cod_database_code 4100562

loop_
_symmetry_equiv_pos_as_xyz
'x, y, z'
'-x+1/2, -y, z+1/2'
'-x, y+1/2, -z+1/2'
'x+1/2, -y+1/2, -z'

loop_
_atom_site_label
_atom_site_type_symbol
_atom_site_fract_x
_atom_site_fract_y
_atom_site_fract_z
_atom_site_U_iso_or_equiv
_atom_site_adp_type
_atom_site_occupancy
_atom_site_symmetry_multiplicity
_atom_site_calc_flag
_atom_site_refinement_flags
_atom_site_disorder_assembly
_atom_site_disorder_group
Br1 Br 0.62903(15) 0.91946(4) 0.86361(2) 0.0874(3) Uani 1 1 d . . .
Cl Cl 1.1173(3) 0.84408(9) 1.06560(8) 0.0976(7) Uani 1 1 d . . .
S1 S 0.6449(3) 1.18362(8) 1.05366(7) 0.0481(5) Uani 1 1 d . . .
S2 S 0.8904(3) 0.94835(8) 1.16007(7) 0.0605(6) Uani 1 1 d . . .
O1 O 0.9976(6) 1.0930(2) 1.16206(18) 0.0687(14) Uani 1 1 d . . .
O2 O 0.4420(6) 1.1581(2) 1.05744(17) 0.0612(13) Uani 1 1 d . . .
O3 O 0.7618(6) 1.1597(2) 1.00385(15) 0.0640(15) Uani 1 1 d . . .
N N 0.7661(7) 1.1635(3) 1.11823(17) 0.0358(14) Uani 1 1 d . . .
C1 C 0.8765(10) 1.2308(3) 1.1392(2) 0.0412(15) Uani 1 1 d . . .
H1 H 1.0117 1.2308 1.1229 0.049 Uiso 1 1 calc R . .
C2 C 0.8840(10) 1.2406(3) 1.2076(2) 0.0488(17) Uani 1 1 d . . .
H2A H 0.8019 1.2034 1.2274 0.059 Uiso 1 1 calc R . .
H2B H 1.0193 1.2371 1.2224 0.059 Uiso 1 1 calc R . .
C3 C 0.7996(8) 1.3210(3) 1.2154(2) 0.0477(18) Uani 1 1 d . . .
H3 H 0.7623 1.3329 1.2563 0.057 Uiso 1 1 calc R . .
C4 C 0.9434(9) 1.3780(3) 1.1882(2) 0.058(2) Uani 1 1 d . . .
H4A H 1.0794 1.3677 1.2002 0.070 Uiso 1 1 calc R . .
H4B H 0.9089 1.4292 1.1996 0.070 Uiso 1 1 calc R . .
C5 C 0.9164(10) 1.3661(3) 1.1200(2) 0.057(2) Uani 1 1 d . . .
H5A H 0.8653 1.4113 1.1010 0.068 Uiso 1 1 calc R . .
H5B H 1.0405 1.3516 1.1013 0.068 Uiso 1 1 calc R . .
C6 C 0.7632(9) 1.3014(3) 1.1182(2) 0.0418(17) Uani 1 1 d . . .
C7 C 0.6206(11) 1.3219(3) 1.1716(2) 0.0466(16) Uani 1 1 d . . .
C8 C 0.4583(8) 1.2648(3) 1.1841(2) 0.0528(19) Uani 1 1 d . . .
H8A H 0.5167 1.2158 1.1894 0.079 Uiso 1 1 calc R . .
H8B H 0.3673 1.2634 1.1513 0.079 Uiso 1 1 calc R . .
H8C H 0.3881 1.2791 1.2194 0.079 Uiso 1 1 calc R . .
C9 C 0.5191(8) 1.3992(3) 1.1637(3) 0.064(2) Uani 1 1 d . . .
H9A H 0.4123 1.3946 1.1357 0.096 Uiso 1 1 calc R . .
H9B H 0.6145 1.4352 1.1494 0.096 Uiso 1 1 calc R . .
H9C H 0.4673 1.4159 1.2011 0.096 Uiso 1 1 calc R . .
C10 C 0.6630(10) 1.2838(2) 1.0590(2) 0.0468(17) Uani 1 1 d . . .
H10A H 0.7417 1.3037 1.0266 0.056 Uiso 1 1 calc R . .
H10B H 0.5317 1.3064 1.0575 0.056 Uiso 1 1 calc R . .
C11 C 0.8443(10) 1.0937(4) 1.1342(2) 0.0447(16) Uani 1 1 d . . .
C12 C 0.7234(10) 1.0207(3) 1.1255(2) 0.0399(19) Uani 1 1 d . . .
C13 C 0.7877(10) 0.8623(3) 1.1339(3) 0.0478(19) Uani 1 1 d . . .
C14 C 0.8800(12) 0.8189(4) 1.0926(3) 0.063(2) Uani 1 1 d . . .
C15 C 0.8066(13) 0.7508(4) 1.0742(3) 0.086(3) Uani 1 1 d . . .
H15 H 0.8787 0.7209 1.0481 0.104 Uiso 1 1 calc R . .
C16 C 0.6266(16) 0.7276(4) 1.0948(3) 0.095(3) Uani 1 1 d . . .
H16 H 0.5685 0.6840 1.0797 0.114 Uiso 1 1 calc R . .
C17 C 0.5318(12) 0.7679(4) 1.1371(3) 0.090(3) Uani 1 1 d . . .
H17 H 0.4149 0.7495 1.1537 0.107 Uiso 1 1 calc R . .
C18 C 0.6078(13) 0.8360(4) 1.1556(3) 0.067(2) Uani 1 1 d . . .
H18 H 0.5377 0.8647 1.1830 0.080 Uiso 1 1 calc R . .
C19 C 0.5280(9) 1.0280(3) 1.1590(2) 0.047(2) Uani 1 1 d . . .
H19A H 0.4469 1.0660 1.1397 0.057 Uiso 1 1 calc R . .
H19B H 0.4574 0.9803 1.1565 0.057 Uiso 1 1 calc R . .
C20 C 0.5498(10) 1.0490(3) 1.2235(2) 0.057(2) Uani 1 1 d . . .
H20 H 0.6694 1.0377 1.2423 0.068 Uiso 1 1 calc R . .
C21 C 0.4123(14) 1.0816(6) 1.2540(3) 0.074(3) Uani 1 1 d . . .
H21A H 0.452(7) 1.087(3) 1.2969(15) 0.040(15) Uiso 1 1 d . . .
H21B H 0.298(7) 1.095(3) 1.239(2) 0.04(2) Uiso 1 1 d . . .
C22 C 0.6944(10) 0.9992(3) 1.0596(3) 0.0417(18) Uani 1 1 d . . .
C23 C 0.8596(12) 0.9972(3) 1.0223(3) 0.0508(18) Uani 1 1 d . . .
H23 H 0.9836 1.0112 1.0369 0.061 Uiso 1 1 calc R . .
C24 C 0.8418(12) 0.9746(3) 0.9635(3) 0.059(2) Uani 1 1 d . . .
H24 H 0.9513 0.9744 0.9383 0.070 Uiso 1 1 calc R . .
C25 C 0.6563(13) 0.9526(3) 0.9439(2) 0.0533(18) Uani 1 1 d . . .
C26 C 0.4913(10) 0.9527(3) 0.9791(3) 0.053(2) Uani 1 1 d . . .
H26 H 0.3688 0.9371 0.9643 0.064 Uiso 1 1 calc R . .
C27 C 0.5105(10) 0.9771(3) 1.0385(3) 0.050(2) Uani 1 1 d . . .
H27 H 0.3999 0.9782 1.0632 0.060 Uiso 1 1 calc R . .

loop_
_atom_site_aniso_label
_atom_site_aniso_U_11
_atom_site_aniso_U_22
_atom_site_aniso_U_33
_atom_site_aniso_U_23
_atom_site_aniso_U_13
_atom_site_aniso_U_12
Br1 0.1312(7) 0.0869(5) 0.0440(3) -0.0118(5) -0.0015(6) 0.0027(8)
Cl 0.0766(14) 0.0736(13) 0.1427(16) -0.0017(14) 0.0343(18) 0.0106(16)
S1 0.0593(12) 0.0467(11) 0.0382(9) 0.0059(8) -0.0065(13) -0.0092(13)
S2 0.0749(14) 0.0429(10) 0.0637(11) 0.0004(8) -0.0213(13) 0.0060(13)
O1 0.066(3) 0.043(3) 0.098(4) -0.002(3) -0.036(3) 0.002(3)
O2 0.050(3) 0.063(3) 0.071(3) 0.021(3) -0.018(3) -0.014(3)
O3 0.091(4) 0.057(3) 0.043(2) -0.002(2) 0.009(3) -0.010(3)
N 0.040(3) 0.031(3) 0.036(3) -0.004(3) -0.008(3) -0.009(3)
C1 0.038(4) 0.040(4) 0.046(3) -0.006(3) 0.006(4) -0.008(4)
C2 0.042(4) 0.052(4) 0.053(4) -0.005(3) -0.004(4) -0.004(5)
C3 0.045(4) 0.053(4) 0.045(4) -0.014(4) 0.002(4) 0.003(4)
C4 0.052(5) 0.056(5) 0.066(4) -0.010(4) -0.003(4) -0.015(4)
C5 0.053(5) 0.053(4) 0.065(5) -0.006(4) 0.002(4) -0.016(4)
C6 0.045(4) 0.038(4) 0.042(4) -0.007(3) -0.002(4) -0.013(4)
C7 0.042(4) 0.044(4) 0.054(4) -0.009(4) -0.001(4) -0.007(5)
C8 0.037(4) 0.050(4) 0.071(4) -0.006(4) 0.014(4) -0.003(4)
C9 0.050(5) 0.055(5) 0.087(5) -0.002(4) 0.011(4) 0.007(4)
C10 0.062(5) 0.032(3) 0.046(3) 0.009(3) 0.006(5) -0.006(4)
C11 0.053(5) 0.041(4) 0.040(3) -0.003(4) -0.003(5) -0.001(5)
C12 0.051(5) 0.032(4) 0.037(4) 0.015(3) -0.010(4) -0.007(4)
C13 0.060(5) 0.037(4) 0.046(4) 0.007(4) 0.000(4) 0.005(4)
C14 0.069(5) 0.038(5) 0.080(5) 0.004(4) -0.003(6) -0.003(6)
C15 0.119(8) 0.051(5) 0.090(6) -0.013(5) 0.012(6) 0.010(6)
C16 0.115(8) 0.051(6) 0.118(7) -0.017(5) -0.005(7) -0.041(7)
C17 0.100(7) 0.039(5) 0.129(7) 0.014(5) 0.035(7) -0.003(5)
C18 0.087(6) 0.040(4) 0.073(5) 0.012(4) 0.041(5) 0.007(5)
C19 0.058(5) 0.048(4) 0.037(4) 0.006(3) -0.005(4) -0.016(4)
C20 0.073(6) 0.061(5) 0.037(4) 0.011(3) -0.002(4) -0.002(5)
C21 0.082(7) 0.095(7) 0.043(5) 0.011(5) -0.009(6) -0.007(7)
C22 0.048(5) 0.035(4) 0.041(4) 0.006(4) 0.002(4) 0.002(4)
C23 0.048(5) 0.046(4) 0.058(4) -0.003(4) -0.008(5) -0.005(5)
C24 0.065(5) 0.054(5) 0.057(4) 0.005(4) 0.006(5) 0.011(5)
C25 0.078(5) 0.047(4) 0.035(3) 0.007(3) -0.007(5) 0.010(5)
C26 0.058(5) 0.051(5) 0.051(4) 0.006(4) -0.011(4) -0.009(4)
C27 0.050(5) 0.062(5) 0.037(4) -0.008(4) 0.000(4) -0.003(4)

loop_
_geom_bond_atom_site_label_1
_geom_bond_atom_site_label_2
_geom_bond_distance
_geom_bond_site_symmetry_2
_geom_bond_publ_flag
Br1 C25 1.916(5) . ?
Cl C14 1.764(8) . ?
S1 O3 1.436(4) . ?
S1 O2 1.438(4) . ?
S1 N 1.708(4) . ?
S1 C10 1.781(4) . ?
S2 C13 1.774(6) . ?
S2 C12 1.873(6) . ?
O1 C11 1.207(6) . ?
N C11 1.391(7) . ?
N C1 1.481(6) . ?
C1 C6 1.537(7) . ?
C1 C2 1.556(6) . ?
C2 C3 1.542(7) . ?
C3 C4 1.527(7) . ?
C3 C7 1.558(7) . ?
C4 C5 1.565(6) . ?
C5 C6 1.541(7) . ?
C6 C10 1.530(7) . ?
C6 C7 1.582(7) . ?
C7 C8 1.513(7) . ?
C7 C9 1.538(7) . ?
C11 C12 1.540(8) . ?
C12 C19 1.522(7) . ?
C12 C22 1.549(7) . ?
C13 C14 1.358(8) . ?
C13 C18 1.385(9) . ?
C14 C15 1.366(8) . ?
C15 C16 1.359(11) . ?
C16 C17 1.352(9) . ?
C17 C18 1.374(8) . ?
C19 C20 1.509(6) . ?
C20 C21 1.290(9) . ?
C22 C27 1.380(7) . ?
C22 C23 1.393(9) . ?
C23 C24 1.392(7) . ?
C24 C25 1.378(9) . ?
C25 C26 1.364(8) . ?
C26 C27 1.417(7) . ?

loop_
_cod_related_entry_id
_cod_related_entry_database
_cod_related_entry_code
1 ChemSpider 30659935
